data_7054300
loop_
_publ_author_name
'Sheikh, Javeed Ahmad'
'Adhikary, Amit'
'Konar, Sanjit'

_publ_section_title
;
 Magnetic refrigeration and slow magnetic relaxation in tetranuclear
 lanthanide cages (Ln = Gd, Dy) with in situ ligand transformation
;
_journal_issue 7
_journal_name_full 'New Journal of Chemistry'
_journal_page_first 3006
_journal_paper_doi 10.1039/c4nj00349g
_journal_volume 38
_journal_year 2014
_chemical_formula_moiety 'C84 H58 Dy4 N20 O20'
_chemical_formula_sum 'C84 H58 Dy4 N20 O20'
_chemical_formula_weight 2317.51
_chemical_name_systematic
; 
 ? 
;
_space_group_IT_number 14
_symmetry_cell_setting monoclinic
_symmetry_space_group_name_Hall '-P 2ybc'
_symmetry_space_group_name_H-M 'P 1 21/c 1'
_atom_sites_solution_hydrogens geom
_atom_sites_solution_primary direct
_atom_sites_solution_secondary difmap
_audit_creation_method SHELXL-97
_cell_angle_alpha 90.00
_cell_angle_beta 112.012(15)
_cell_angle_gamma 90.00
_cell_formula_units_Z 4
_cell_length_a 14.645(3)
_cell_length_b 21.095(4)
_cell_length_c 35.775(8)
_cell_measurement_reflns_used 17827
_cell_measurement_temperature 296(2)
_cell_measurement_theta_max 18.84
_cell_measurement_theta_min 5.36
_cell_volume 10247(4)
_computing_cell_refinement 'Bruker SMART'
_computing_data_collection 'Bruker SMART'
_computing_data_reduction 'Bruker SAINT'
_computing_molecular_graphics 'Bruker SHELXTL'
_computing_publication_material 'Bruker SHELXTL'
_computing_structure_refinement 'SHELXL-97 (Sheldrick, 2008)'
_computing_structure_solution 'SHELXS-97 (Sheldrick, 2008)'
_diffrn_ambient_temperature 296(2)
_diffrn_measured_fraction_theta_full 1.00
_diffrn_measured_fraction_theta_max 1.00
_diffrn_measurement_device_type 'Bruker APEX-II CCD'
_diffrn_measurement_method '\f and \w scans'
_diffrn_radiation_monochromator graphite
_diffrn_radiation_source 'fine-focus sealed tube'
_diffrn_radiation_type MoK\a
_diffrn_radiation_wavelength 0.71073
_diffrn_reflns_av_R_equivalents 0.1055
_diffrn_reflns_av_sigmaI/netI 0.1160
_diffrn_reflns_limit_h_max 17
_diffrn_reflns_limit_h_min -17
_diffrn_reflns_limit_k_max 25
_diffrn_reflns_limit_k_min -25
_diffrn_reflns_limit_l_max 43
_diffrn_reflns_limit_l_min -43
_diffrn_reflns_number 21039
_diffrn_reflns_theta_full 25.89
_diffrn_reflns_theta_max 25.89
_diffrn_reflns_theta_min 5.36
_exptl_absorpt_coefficient_mu 2.953
_exptl_absorpt_correction_T_max 0.425
_exptl_absorpt_correction_T_min 0.290
_exptl_absorpt_correction_type multi-scan
_exptl_absorpt_process_details multi-scan
_exptl_crystal_colour brown
_exptl_crystal_density_diffrn 1.502
_exptl_crystal_density_method 'not measured'
_exptl_crystal_description Plate
_exptl_crystal_F_000 4504
_exptl_crystal_size_max 0.44
_exptl_crystal_size_mid 0.36
_exptl_crystal_size_min 0.29
_refine_diff_density_max 1.862
_refine_diff_density_min -0.788
_refine_diff_density_rms 0.162
_refine_ls_extinction_method none
_refine_ls_goodness_of_fit_ref 1.193
_refine_ls_hydrogen_treatment constr
_refine_ls_matrix_type full
_refine_ls_number_parameters 1149
_refine_ls_number_reflns 19886
_refine_ls_number_restraints 583
_refine_ls_restrained_S_all 1.148
_refine_ls_R_factor_all 0.1224
_refine_ls_R_factor_gt 0.0760
_refine_ls_shift/su_max 0.039
_refine_ls_shift/su_mean 0.002
_refine_ls_structure_factor_coef Fsqd
_refine_ls_weighting_details 'calc w=1/[\s^2^(Fo^2^)+(0.1000P)^2^+0.0000P] where P=(Fo^2^+2Fc^2^)/3'
_refine_ls_weighting_scheme calc
_refine_ls_wR_factor_gt 0.1836
_refine_ls_wR_factor_ref 0.2041
_reflns_number_gt 15099
_reflns_number_total 19886
_reflns_threshold_expression >2sigma(I)
_cod_data_source_file c4nj00349g2.cif
_cod_data_source_block complex2
_cod_depositor_comments
;
The following automatic conversions were performed:

'_symmetry_cell_setting' value 'Monoclinic' changed to 'monoclinic'
according to
/usr/data/users/saulius/crontab/automatic-downloads/current/RSC/lib/dictionaries/cif_core.dic
dictionary named 'cif_core.dic' version 2.4.2 from 2011-04-26.

Automatic conversion script
Id: cif_fix_values 2281 2013-09-26 08:29:07Z andrius 
;
_cod_original_sg_symbol_H-M P21/c
_cod_database_code 7054300

loop_
_symmetry_equiv_pos_as_xyz
'x, y, z'
'-x, y+1/2, -z+1/2'
'-x, -y, -z'
'x, -y-1/2, z-1/2'

loop_
_atom_site_label
_atom_site_type_symbol
_atom_site_fract_x
_atom_site_fract_y
_atom_site_fract_z
_atom_site_U_iso_or_equiv
_atom_site_adp_type
_atom_site_occupancy
_atom_site_symmetry_multiplicity
_atom_site_calc_flag
_atom_site_refinement_flags
Dy1 Dy 0.65060(9) 0.22158(4) 0.05567(3) 0.0481(4) Uani 1 1 d U
Dy2 Dy 0.88128(9) 0.16887(5) 0.04367(4) 0.0562(5) Uani 1 1 d U
Dy3 Dy 0.89312(9) 0.26759(5) 0.13572(4) 0.0573(5) Uani 1 1 d U
Dy4 Dy 0.65529(9) 0.37060(4) 0.10276(4) 0.0506(4) Uani 1 1 d U
O1 O 1.2011(19) 0.2127(10) 0.1302(7) 0.120(7) Uani 1 1 d U
O2 O 1.0406(12) 0.1640(7) 0.0753(5) 0.070(3) Uani 1 1 d U
O3 O 0.7436(11) 0.2371(6) 0.0179(5) 0.051(2) Uani 1 1 d U
O4 O 0.8060(11) 0.1811(6) 0.0907(4) 0.0517(19) Uani 1 1 d U
O5 O 0.7655(11) 0.3131(6) 0.0844(4) 0.051(2) Uani 1 1 d U
O6 O 0.9339(12) 0.2715(6) 0.0745(5) 0.061(2) Uani 1 1 d U
O7 O 0.6208(11) 0.2598(6) 0.1100(4) 0.050(2) Uani 1 1 d U
O8 O 0.5813(11) 0.3208(5) 0.0397(5) 0.049(2) Uani 1 1 d U
O9 O 0.7979(12) 0.3400(6) 0.1585(5) 0.057(3) Uani 1 1 d U
O10 O 0.8670(12) 0.1891(6) 0.1726(5) 0.062(3) Uani 1 1 d U
O11 O 0.7752(17) 0.0843(9) 0.1822(6) 0.108(7) Uani 1 1 d U
O12 O 0.9212(12) 0.2456(7) 0.0012(5) 0.065(4) Uani 1 1 d U
O13 O 1.0312(12) 0.2023(7) 0.1460(5) 0.072(4) Uani 1 1 d U
O14 O 0.8958(12) 0.0661(6) 0.0746(5) 0.065(4) Uani 1 1 d U
O15 O 0.5999(12) 0.3450(6) 0.1606(5) 0.062(3) Uani 1 1 d U
O16 O 0.5938(13) 0.4606(6) 0.1137(5) 0.060(3) Uani 1 1 d U
O17 O 0.4626(12) 0.3740(6) 0.0789(5) 0.060(3) Uani 1 1 d U
O18 O 0.7884(14) 0.2858(7) 0.2242(5) 0.076(5) Uani 1 1 d U
O19 O 0.4748(11) 0.2302(5) 0.0006(4) 0.049(3) Uani 1 1 d U
O33 O 0.7326(11) 0.3502(6) -0.0179(5) 0.057(4) Uani 1 1 d U
N1 N 0.5990(14) 0.1274(7) 0.0848(6) 0.050(3) Uani 1 1 d U
N2 N 0.6325(13) 0.1307(7) 0.0146(6) 0.049(3) Uani 1 1 d U
N3 N 1.0014(17) 0.2881(10) 0.2087(7) 0.085(4) Uani 1 1 d U
N4 N 1.0143(16) 0.3565(9) 0.1434(8) 0.072(4) Uani 1 1 d U
N5 N 0.6533(15) 0.4436(7) 0.0429(6) 0.055(4) Uani 1 1 d U
N6 N 0.7954(15) 0.4563(8) 0.1222(7) 0.056(4) Uani 1 1 d U
N7 N 0.9509(16) 0.1003(8) 0.0005(6) 0.060(4) Uani 1 1 d U
N8 N 0.7563(15) 0.1132(8) -0.0121(6) 0.057(3) Uani 1 1 d U
N9 N 0.6567(19) 0.0246(10) -0.1019(8) 0.089(8) Uani 1 1 d U
N10 N 0.9298(18) 0.0073(10) -0.0826(7) 0.082(7) Uani 1 1 d U
N11 N 1.152(3) 0.3792(17) 0.2858(12) 0.166(15) Uani 1 1 d U
N12 N 1.173(3) 0.4754(14) 0.1950(10) 0.147(14) Uani 1 1 d U
N13 N 0.7335(17) 0.5718(9) 0.0010(7) 0.073(6) Uani 1 1 d U
N14 N 0.932(2) 0.5802(13) 0.1060(8) 0.120(10) Uani 1 1 d U
N15 N 0.786(3) 0.6260(17) 0.1952(16) 0.19(2) Uani 1 1 d U
N16 N 0.737(3) 0.7767(19) 0.2528(11) 0.185(18) Uani 1 1 d U
N17 N 0.504(2) 0.7232(10) 0.2103(7) 0.099(8) Uani 1 1 d U
H17A H 0.4543 0.6994 0.1974 0.119 Uiso 1 1 calc R
H17B H 0.4953 0.7567 0.2224 0.119 Uiso 1 1 calc R
N18 N 0.5348(18) 0.6142(8) 0.1726(7) 0.083(7) Uani 1 1 d U
N19 N 0.6308(17) -0.0317(9) -0.0045(7) 0.080(7) Uani 1 1 d U
N20 N 0.5756(18) -0.0372(9) 0.0900(7) 0.081(7) Uani 1 1 d U
C1 C 1.255(3) 0.2631(17) 0.1466(12) 0.147(17) Uani 1 1 d U
H1A H 1.3232 0.2508 0.1590 0.221 Uiso 1 1 calc R
H1B H 1.2336 0.2808 0.1666 0.221 Uiso 1 1 calc R
H1C H 1.2482 0.2941 0.1261 0.221 Uiso 1 1 calc R
C2 C 1.208(2) 0.1865(12) 0.0964(10) 0.076(7) Uani 1 1 d U
C3 C 1.300(2) 0.1768(13) 0.0917(10) 0.087(7) Uani 1 1 d U
H3 H 1.3573 0.1919 0.1114 0.105 Uiso 1 1 calc R
C4 C 1.305(3) 0.1452(15) 0.0586(11) 0.100(9) Uani 1 1 d U
H4 H 1.3643 0.1406 0.0552 0.120 Uiso 1 1 calc R
C5 C 1.225(2) 0.1226(12) 0.0325(10) 0.081(7) Uani 1 1 d U
H5 H 1.2288 0.1034 0.0098 0.097 Uiso 1 1 calc R
C6 C 1.127(2) 0.1241(10) 0.0354(8) 0.057(5) Uani 1 1 d U
C7 C 1.124(2) 0.1580(9) 0.0689(8) 0.056(5) Uani 1 1 d U
C8 C 1.046(2) 0.0995(12) 0.0048(9) 0.069(6) Uani 1 1 d U
H8 H 1.0586 0.0794 -0.0158 0.083 Uiso 1 1 calc R
C9 C 0.879(2) 0.0680(10) -0.0336(8) 0.059(5) Uani 1 1 d U
C10 C 0.907(2) 0.0331(11) -0.0592(8) 0.064(7) Uani 1 1 d U
C11 C 0.7856(19) 0.0778(10) -0.0361(8) 0.056(4) Uani 1 1 d U
C12 C 0.710(2) 0.0457(10) -0.0722(9) 0.056(4) Uani 1 1 d U
C13 C 0.6513(17) 0.1271(9) -0.0238(8) 0.050(4) Uani 1 1 d U
H13 H 0.6108 0.0941 -0.0417 0.060 Uiso 1 1 calc R
C14 C 0.6296(18) 0.1904(9) -0.0436(8) 0.051(5) Uani 1 1 d U
C15 C 0.5668(19) 0.1971(11) -0.0836(8) 0.060(6) Uani 1 1 d U
H15 H 0.5286 0.1633 -0.0977 0.072 Uiso 1 1 calc R
C16 C 0.562(2) 0.2583(11) -0.1027(8) 0.065(7) Uani 1 1 d U
H16 H 0.5230 0.2635 -0.1298 0.078 Uiso 1 1 calc R
C17 C 0.615(2) 0.3074(10) -0.0814(8) 0.069(8) Uani 1 1 d U
H17 H 0.6097 0.3467 -0.0938 0.083 Uiso 1 1 calc R
C18 C 0.6773(19) 0.3004(10) -0.0411(8) 0.054(6) Uani 1 1 d U
C19 C 0.742(2) 0.4047(10) -0.0392(8) 0.081(9) Uani 1 1 d U
H19A H 0.7619 0.3922 -0.0609 0.122 Uiso 1 1 calc R
H19B H 0.7913 0.4324 -0.0212 0.122 Uiso 1 1 calc R
H19C H 0.6804 0.4265 -0.0499 0.122 Uiso 1 1 calc R
C20 C 0.6213(17) 0.0757(9) 0.0293(7) 0.048(6) Uani 1 1 d U
C21 C 0.6272(18) 0.0142(10) 0.0103(8) 0.058(7) Uani 1 1 d U
C22 C 0.6016(17) 0.0696(9) 0.0642(7) 0.050(6) Uani 1 1 d U
C23 C 0.587(2) 0.0122(11) 0.0791(8) 0.073(8) Uani 1 1 d U
C24 C 0.5753(17) 0.1231(10) 0.1161(8) 0.059(6) Uani 1 1 d U
H24 H 0.5609 0.0827 0.1227 0.071 Uiso 1 1 calc R
C25 C 0.569(2) 0.1753(10) 0.1424(8) 0.069(8) Uani 1 1 d U
C26 C 0.531(2) 0.1585(12) 0.1723(8) 0.077(8) Uani 1 1 d U
H26 H 0.5139 0.1165 0.1740 0.092 Uiso 1 1 calc R
C27 C 0.521(2) 0.1998(12) 0.1977(9) 0.079(9) Uani 1 1 d U
H27 H 0.5000 0.1861 0.2179 0.095 Uiso 1 1 calc R
C28 C 0.541(2) 0.2643(11) 0.1952(9) 0.079(8) Uani 1 1 d U
H28 H 0.5317 0.2938 0.2128 0.094 Uiso 1 1 calc R
C29 C 0.575(2) 0.2829(10) 0.1655(8) 0.069(7) Uani 1 1 d U
C30 C 0.585(2) 0.2398(10) 0.1373(8) 0.065(7) Uani 1 1 d U
C31 C 0.595(2) 0.3887(11) 0.1905(8) 0.082(9) Uani 1 1 d U
H31A H 0.5275 0.3924 0.1884 0.123 Uiso 1 1 calc R
H31B H 0.6180 0.4295 0.1862 0.123 Uiso 1 1 calc R
H31C H 0.6346 0.3736 0.2168 0.123 Uiso 1 1 calc R
C32 C 0.726(4) 0.0296(15) 0.1898(14) 0.19(2) Uani 1 1 d U
H32A H 0.7666 -0.0072 0.1922 0.282 Uiso 1 1 calc R
H32B H 0.6642 0.0239 0.1679 0.282 Uiso 1 1 calc R
H32C H 0.7154 0.0357 0.2144 0.282 Uiso 1 1 calc R
C33 C 0.852(2) 0.1130(13) 0.2152(9) 0.078(7) Uani 1 1 d U
C34 C 0.882(3) 0.0839(17) 0.2516(10) 0.121(11) Uani 1 1 d U
H34 H 0.8610 0.0432 0.2543 0.145 Uiso 1 1 calc R
C35 C 0.947(3) 0.1175(17) 0.2854(11) 0.118(11) Uani 1 1 d U
H35 H 0.9579 0.1021 0.3111 0.142 Uiso 1 1 calc R
C36 C 0.995(3) 0.1728(16) 0.2815(10) 0.101(8) Uani 1 1 d U
H36 H 1.0405 0.1932 0.3038 0.121 Uiso 1 1 calc R
C37 C 0.972(2) 0.1947(15) 0.2442(10) 0.085(7) Uani 1 1 d U
C38 C 0.898(2) 0.1716(11) 0.2094(9) 0.067(6) Uani 1 1 d U
C39 C 1.013(2) 0.2500(15) 0.2404(10) 0.091(8) Uani 1 1 d U
H39 H 1.0581 0.2653 0.2646 0.109 Uiso 1 1 calc R
C40 C 1.056(2) 0.3432(15) 0.2132(10) 0.085(7) Uani 1 1 d U
C41 C 1.109(3) 0.3674(17) 0.2539(14) 0.121(12) Uani 1 1 d U
C42 C 1.059(2) 0.3781(12) 0.1804(10) 0.083(7) Uani 1 1 d U
C43 C 1.123(3) 0.4335(14) 0.1905(10) 0.094(9) Uani 1 1 d U
C44 C 1.028(2) 0.3882(12) 0.1148(10) 0.080(7) Uani 1 1 d U
H44 H 1.0600 0.4267 0.1229 0.096 Uiso 1 1 calc R
C45 C 1.002(2) 0.3748(11) 0.0743(10) 0.077(7) Uani 1 1 d U
C46 C 1.034(2) 0.4193(11) 0.0514(11) 0.089(9) Uani 1 1 d U
H46 H 1.0638 0.4571 0.0632 0.107 Uiso 1 1 calc R
C47 C 1.023(2) 0.4069(14) 0.0140(11) 0.101(10) Uani 1 1 d U
H47 H 1.0387 0.4380 -0.0011 0.121 Uiso 1 1 calc R
C48 C 0.987(2) 0.3469(11) -0.0043(10) 0.089(9) Uani 1 1 d U
H48 H 0.9848 0.3376 -0.0301 0.107 Uiso 1 1 calc R
C49 C 0.9576(19) 0.3044(10) 0.0166(9) 0.062(6) Uani 1 1 d U
C50 C 0.9624(19) 0.3145(9) 0.0557(8) 0.058(6) Uani 1 1 d U
C51 C 0.898(2) 0.2350(11) -0.0413(8) 0.075(7) Uani 1 1 d U
H51A H 0.8562 0.2684 -0.0566 0.112 Uiso 1 1 calc R
H51B H 0.8654 0.1950 -0.0491 0.112 Uiso 1 1 calc R
H51C H 0.9582 0.2347 -0.0464 0.112 Uiso 1 1 calc R
C52 C 0.775(2) 0.2550(13) 0.2582(9) 0.092(9) Uani 1 1 d U
H52A H 0.8376 0.2444 0.2783 0.139 Uiso 1 1 calc R
H52B H 0.7364 0.2171 0.2491 0.139 Uiso 1 1 calc R
H52C H 0.7406 0.2833 0.2696 0.139 Uiso 1 1 calc R
C53 C 0.826(2) 0.3466(12) 0.2289(9) 0.083(9) Uani 1 1 d U
C54 C 0.859(3) 0.3781(12) 0.2643(10) 0.109(12) Uani 1 1 d U
H54 H 0.8561 0.3594 0.2874 0.131 Uiso 1 1 calc R
C55 C 0.898(2) 0.4398(13) 0.2661(9) 0.095(10) Uani 1 1 d U
H55 H 0.9283 0.4603 0.2906 0.114 Uiso 1 1 calc R
C56 C 0.890(2) 0.4685(12) 0.2309(9) 0.084(9) Uani 1 1 d U
H56 H 0.9063 0.5111 0.2313 0.101 Uiso 1 1 calc R
C57 C 0.858(2) 0.4363(11) 0.1943(8) 0.068(7) Uani 1 1 d U
C58 C 0.8282(19) 0.3710(10) 0.1941(8) 0.062(6) Uani 1 1 d U
C59 C 0.841(2) 0.4725(11) 0.1572(8) 0.062(6) Uani 1 1 d U
H59 H 0.8672 0.5131 0.1607 0.074 Uiso 1 1 calc R
C60 C 0.788(2) 0.4941(9) 0.0904(8) 0.065(7) Uani 1 1 d U
C61 C 0.869(2) 0.5435(14) 0.0995(9) 0.084(9) Uani 1 1 d U
C62 C 0.724(2) 0.4924(10) 0.0531(8) 0.055(6) Uani 1 1 d U
C63 C 0.728(2) 0.5379(11) 0.0249(8) 0.066(7) Uani 1 1 d U
C64 C 0.5842(16) 0.4453(9) 0.0050(7) 0.041(5) Uani 1 1 d U
H64 H 0.5821 0.4815 -0.0101 0.049 Uiso 1 1 calc R
C65 C 0.516(2) 0.3976(9) -0.0133(7) 0.050(6) Uani 1 1 d U
C66 C 0.4455(19) 0.4078(9) -0.0524(7) 0.053(6) Uani 1 1 d U
H66 H 0.4423 0.4476 -0.0639 0.064 Uiso 1 1 calc R
C67 C 0.3795(18) 0.3604(10) -0.0750(7) 0.056(6) Uani 1 1 d U
H67 H 0.3319 0.3684 -0.1004 0.068 Uiso 1 1 calc R
C68 C 0.3903(18) 0.3017(10) -0.0571(8) 0.064(7) Uani 1 1 d U
H68 H 0.3508 0.2689 -0.0719 0.077 Uiso 1 1 calc R
C69 C 0.4547(16) 0.2882(9) -0.0191(7) 0.037(4) Uani 1 1 d U
C70 C 0.5175(17) 0.3375(9) 0.0035(7) 0.046(5) Uani 1 1 d U
C71 C 0.4074(17) 0.1794(8) -0.0208(7) 0.048(6) Uani 1 1 d U
H71A H 0.3407 0.1941 -0.0290 0.071 Uiso 1 1 calc R
H71B H 0.4167 0.1436 -0.0032 0.071 Uiso 1 1 calc R
H71C H 0.4207 0.1672 -0.0441 0.071 Uiso 1 1 calc R
C72 C 0.3979(19) 0.3209(10) 0.0663(8) 0.066(7) Uani 1 1 d U
H72A H 0.3737 0.3102 0.0870 0.099 Uiso 1 1 calc R
H72B H 0.4331 0.2854 0.0614 0.099 Uiso 1 1 calc R
H72C H 0.3436 0.3313 0.0419 0.099 Uiso 1 1 calc R
C73 C 0.4310(19) 0.4222(9) 0.0981(7) 0.058(4) Uani 1 1 d U
C74 C 0.3364(19) 0.4271(9) 0.0982(7) 0.058(4) Uani 1 1 d U
H74 H 0.2891 0.3962 0.0862 0.069 Uiso 1 1 calc R
C75 C 0.315(2) 0.4791(11) 0.1165(8) 0.079(8) Uani 1 1 d U
H75 H 0.2526 0.4834 0.1169 0.094 Uiso 1 1 calc R
C76 C 0.477(2) 0.5197(10) 0.1341(8) 0.061(6) Uani 1 1 d U
C77 C 0.505(2) 0.4681(9) 0.1152(8) 0.060(6) Uani 1 1 d U
C78 C 0.552(2) 0.5641(9) 0.1547(8) 0.066(7) Uani 1 1 d U
H78 H 0.6158 0.5574 0.1555 0.079 Uiso 1 1 calc R
C79 C 0.616(3) 0.6563(12) 0.1937(9) 0.088(8) Uani 1 1 d U
C80 C 0.712(4) 0.6395(15) 0.1970(12) 0.123(12) Uani 1 1 d U
C81 C 0.593(3) 0.7084(13) 0.2117(9) 0.091(9) Uani 1 1 d U
C82 C 0.680(4) 0.7454(19) 0.2355(13) 0.138(13) Uani 1 1 d U
C83 C 0.6855(18) 0.2437(9) -0.0217(7) 0.048(4) Uani 1 1 d U
C84 C 0.384(2) 0.5245(10) 0.1341(8) 0.064(7) Uani 1 1 d U
H84 H 0.3677 0.5593 0.1463 0.077 Uiso 1 1 calc R

loop_
_atom_site_aniso_label
_atom_site_aniso_U_11
_atom_site_aniso_U_22
_atom_site_aniso_U_33
_atom_site_aniso_U_23
_atom_site_aniso_U_13
_atom_site_aniso_U_12
Dy1 0.0534(9) 0.0281(6) 0.0691(9) 0.0024(5) 0.0300(7) 0.0055(5)
Dy2 0.0587(9) 0.0396(7) 0.0805(10) 0.0081(6) 0.0377(8) 0.0117(6)
Dy3 0.0534(9) 0.0480(7) 0.0734(10) -0.0001(6) 0.0269(7) 0.0043(6)
Dy4 0.0591(9) 0.0311(6) 0.0664(9) 0.0000(5) 0.0291(7) 0.0044(6)
O1 0.13(2) 0.120(16) 0.119(16) -0.039(13) 0.057(14) -0.015(14)
O2 0.055(5) 0.071(9) 0.097(10) 0.000(7) 0.043(6) 0.016(6)
O3 0.059(6) 0.034(6) 0.067(5) 0.007(4) 0.030(4) 0.009(4)
O4 0.054(5) 0.039(5) 0.069(5) 0.006(4) 0.031(4) 0.009(3)
O5 0.049(5) 0.040(4) 0.068(6) 0.000(4) 0.027(4) 0.003(3)
O6 0.059(6) 0.044(5) 0.089(6) 0.003(5) 0.039(6) 0.007(5)
O7 0.056(6) 0.033(4) 0.070(6) 0.002(4) 0.033(6) 0.000(5)
O8 0.049(6) 0.031(4) 0.067(5) 0.001(4) 0.023(4) 0.002(4)
O9 0.063(6) 0.045(6) 0.064(5) -0.002(4) 0.025(4) 0.003(5)
O10 0.070(10) 0.050(6) 0.067(6) 0.003(5) 0.026(6) 0.008(6)
O11 0.115(19) 0.082(12) 0.098(14) 0.024(11) 0.007(12) 0.005(10)
O12 0.076(10) 0.049(6) 0.089(8) 0.005(6) 0.052(9) 0.006(7)
O13 0.056(6) 0.062(8) 0.091(8) 0.005(7) 0.021(6) 0.013(6)
O14 0.075(11) 0.041(5) 0.091(10) 0.013(6) 0.046(9) 0.023(6)
O15 0.073(9) 0.047(6) 0.081(8) -0.002(6) 0.046(8) 0.008(7)
O16 0.073(8) 0.039(5) 0.080(11) -0.004(5) 0.042(9) 0.006(5)
O17 0.061(5) 0.035(7) 0.093(10) 0.001(6) 0.039(6) 0.008(4)
O18 0.093(15) 0.068(9) 0.075(12) 0.009(8) 0.042(11) 0.008(9)
O19 0.057(5) 0.019(5) 0.072(8) 0.001(5) 0.026(5) 0.003(5)
O33 0.052(11) 0.040(7) 0.088(12) 0.013(7) 0.038(9) -0.003(7)
N1 0.049(9) 0.032(5) 0.076(10) 0.008(5) 0.032(8) 0.016(6)
N2 0.050(7) 0.030(5) 0.073(8) 0.004(5) 0.028(7) 0.011(6)
N3 0.069(12) 0.090(13) 0.079(6) -0.009(6) 0.007(6) 0.001(8)
N4 0.055(7) 0.054(8) 0.103(10) -0.010(7) 0.024(9) 0.001(7)
N5 0.067(11) 0.038(6) 0.064(8) 0.001(6) 0.027(6) 0.003(6)
N6 0.062(8) 0.042(6) 0.061(9) -0.002(6) 0.020(8) -0.002(6)
N7 0.063(8) 0.042(8) 0.092(11) 0.014(7) 0.050(9) 0.015(9)
N8 0.055(7) 0.046(8) 0.079(8) 0.001(6) 0.035(6) 0.018(6)
N9 0.09(2) 0.066(14) 0.101(18) -0.016(12) 0.027(13) 0.016(13)
N10 0.10(2) 0.081(16) 0.10(2) -0.012(12) 0.072(16) -0.006(13)
N11 0.17(4) 0.19(3) 0.112(18) -0.05(2) 0.02(2) -0.06(3)
N12 0.16(3) 0.12(2) 0.20(3) -0.11(2) 0.11(3) -0.071(18)
N13 0.083(17) 0.065(14) 0.078(17) 0.004(10) 0.039(14) -0.014(12)
N14 0.09(2) 0.15(2) 0.10(2) 0.028(17) 0.018(17) -0.065(15)
N15 0.040(18) 0.14(3) 0.34(6) -0.05(3) 0.00(3) -0.01(2)
N16 0.22(4) 0.19(4) 0.12(3) -0.05(2) 0.03(3) -0.10(3)
N17 0.14(2) 0.063(14) 0.100(19) -0.023(12) 0.056(19) 0.008(15)
N18 0.107(18) 0.034(11) 0.100(18) 0.006(8) 0.028(14) 0.016(10)
N19 0.079(18) 0.055(12) 0.11(2) -0.022(11) 0.047(15) 0.012(13)
N20 0.10(2) 0.050(11) 0.100(18) 0.023(11) 0.046(15) -0.002(13)
C1 0.19(4) 0.15(3) 0.18(4) -0.08(2) 0.16(4) -0.07(2)
C2 0.068(11) 0.070(17) 0.097(19) 0.006(12) 0.040(14) 0.001(14)
C3 0.060(11) 0.10(2) 0.10(2) 0.018(15) 0.027(15) 0.002(16)
C4 0.060(13) 0.12(3) 0.13(3) -0.003(18) 0.043(18) 0.015(18)
C5 0.067(12) 0.082(19) 0.11(2) 0.000(15) 0.054(15) 0.012(17)
C6 0.057(10) 0.042(14) 0.081(16) 0.021(10) 0.036(10) 0.036(12)
C7 0.062(8) 0.020(12) 0.102(16) 0.013(10) 0.051(11) 0.010(11)
C8 0.058(10) 0.086(18) 0.077(17) 0.024(12) 0.040(11) 0.024(13)
C9 0.063(9) 0.035(13) 0.100(17) 0.009(10) 0.052(11) 0.018(11)
C10 0.079(19) 0.066(17) 0.068(17) 0.024(10) 0.050(14) 0.032(13)
C11 0.060(9) 0.041(11) 0.078(14) 0.006(8) 0.038(9) 0.028(9)
C12 0.060(9) 0.041(11) 0.078(14) 0.006(8) 0.038(9) 0.028(9)
C13 0.041(8) 0.028(8) 0.106(10) -0.004(7) 0.058(8) -0.006(8)
C14 0.052(16) 0.041(8) 0.073(10) -0.001(7) 0.037(9) 0.009(8)
C15 0.052(18) 0.062(11) 0.077(13) -0.011(9) 0.035(11) -0.011(11)
C16 0.07(2) 0.073(13) 0.053(13) 0.000(8) 0.029(12) 0.012(13)
C17 0.11(3) 0.036(11) 0.059(12) 0.010(9) 0.034(12) 0.021(11)
C18 0.065(19) 0.039(9) 0.064(12) 0.008(8) 0.029(11) 0.010(10)
C19 0.13(3) 0.046(12) 0.09(2) 0.006(11) 0.07(2) -0.007(14)
C20 0.052(17) 0.027(7) 0.048(14) 0.004(7) -0.002(12) 0.012(10)
C21 0.054(18) 0.031(8) 0.102(19) -0.001(11) 0.044(16) 0.016(13)
C22 0.051(17) 0.028(7) 0.058(15) 0.007(8) 0.007(13) 0.012(11)
C23 0.09(2) 0.034(8) 0.10(2) 0.026(12) 0.030(16) 0.026(14)
C24 0.045(17) 0.056(10) 0.100(18) 0.006(10) 0.053(16) 0.010(12)
C25 0.10(2) 0.050(8) 0.084(19) 0.011(10) 0.062(17) 0.006(14)
C26 0.10(2) 0.073(13) 0.08(2) 0.015(12) 0.061(18) 0.011(16)
C27 0.10(2) 0.074(12) 0.10(2) 0.011(13) 0.08(2) 0.005(16)
C28 0.10(2) 0.062(10) 0.11(2) 0.033(12) 0.076(19) 0.046(14)
C29 0.09(2) 0.048(8) 0.097(19) 0.007(10) 0.062(17) 0.007(13)
C30 0.07(2) 0.047(7) 0.102(19) 0.010(10) 0.064(17) 0.013(13)
C31 0.13(3) 0.055(12) 0.074(19) -0.005(11) 0.060(19) -0.001(16)
C32 0.24(5) 0.06(2) 0.21(4) 0.03(2) 0.03(3) -0.04(2)
C33 0.09(2) 0.079(16) 0.066(14) 0.026(11) 0.026(13) 0.023(11)
C34 0.15(4) 0.12(2) 0.077(17) 0.049(15) 0.029(18) 0.036(18)
C35 0.12(3) 0.14(3) 0.073(16) 0.057(17) 0.012(17) 0.056(17)
C36 0.10(3) 0.13(2) 0.080(12) 0.017(15) 0.044(15) 0.055(17)
C37 0.09(2) 0.105(18) 0.068(11) -0.004(13) 0.037(13) 0.013(14)
C38 0.078(19) 0.051(12) 0.077(10) 0.007(10) 0.036(12) 0.041(10)
C39 0.08(2) 0.103(19) 0.078(10) -0.003(12) 0.014(14) 0.018(13)
C40 0.033(17) 0.121(19) 0.104(11) -0.031(12) 0.030(14) -0.015(14)
C41 0.12(3) 0.12(2) 0.112(13) -0.043(19) 0.03(2) -0.04(2)
C42 0.07(2) 0.058(15) 0.114(12) -0.034(11) 0.035(17) 0.003(11)
C43 0.10(3) 0.069(18) 0.13(2) -0.052(14) 0.060(18) -0.008(12)
C44 0.06(2) 0.067(16) 0.122(13) -0.022(12) 0.048(19) -0.020(12)
C45 0.07(2) 0.061(12) 0.117(13) -0.011(11) 0.049(19) -0.019(13)
C46 0.10(3) 0.043(12) 0.16(2) -0.007(14) 0.09(2) -0.005(13)
C47 0.11(3) 0.079(15) 0.14(2) 0.004(16) 0.07(3) -0.033(17)
C48 0.12(3) 0.049(13) 0.116(19) 0.019(12) 0.07(2) 0.003(13)
C49 0.063(19) 0.042(10) 0.099(14) 0.011(9) 0.052(16) 0.016(10)
C50 0.061(18) 0.032(9) 0.093(13) 0.009(8) 0.042(15) 0.018(9)
C51 0.10(2) 0.063(15) 0.085(12) 0.013(10) 0.062(17) 0.024(14)
C52 0.10(3) 0.111(19) 0.08(2) 0.039(16) 0.051(19) 0.036(17)
C53 0.13(3) 0.050(12) 0.073(12) -0.001(10) 0.044(19) 0.017(13)
C54 0.21(4) 0.061(14) 0.088(14) -0.011(11) 0.09(2) 0.018(16)
C55 0.13(3) 0.087(16) 0.055(13) -0.020(12) 0.02(2) -0.001(17)
C56 0.11(3) 0.065(14) 0.068(12) -0.014(10) 0.016(19) -0.018(15)
C57 0.07(2) 0.071(12) 0.055(10) -0.010(8) 0.015(15) -0.020(14)
C58 0.072(18) 0.043(9) 0.063(8) 0.002(7) 0.017(8) 0.020(11)
C59 0.071(19) 0.048(12) 0.068(10) -0.010(9) 0.030(13) -0.007(11)
C60 0.10(2) 0.029(12) 0.066(11) -0.014(10) 0.037(11) -0.023(11)
C61 0.06(2) 0.11(2) 0.082(19) 0.013(15) 0.030(14) -0.032(13)
C62 0.067(17) 0.041(12) 0.065(12) -0.002(10) 0.034(10) -0.001(10)
C63 0.10(2) 0.053(15) 0.056(14) -0.013(10) 0.044(15) -0.014(13)
C64 0.040(13) 0.030(9) 0.070(10) 0.005(9) 0.041(8) 0.002(8)
C65 0.088(19) 0.028(9) 0.046(12) -0.006(7) 0.037(9) -0.015(9)
C66 0.072(18) 0.032(10) 0.063(13) 0.012(9) 0.033(9) 0.009(9)
C67 0.056(17) 0.050(11) 0.063(14) 0.005(8) 0.021(10) 0.008(10)
C68 0.036(17) 0.044(10) 0.093(15) 0.012(9) 0.002(11) 0.002(10)
C69 0.030(12) 0.032(8) 0.063(12) -0.001(7) 0.032(7) -0.008(7)
C70 0.039(14) 0.026(7) 0.071(9) 0.009(7) 0.020(8) -0.004(7)
C71 0.052(13) 0.025(9) 0.068(16) 0.005(10) 0.024(10) 0.002(9)
C72 0.069(12) 0.063(12) 0.09(2) -0.005(11) 0.060(15) -0.017(11)
C73 0.059(9) 0.031(7) 0.080(13) 0.013(6) 0.024(11) 0.019(7)
C74 0.059(9) 0.031(7) 0.080(13) 0.013(6) 0.024(11) 0.019(7)
C75 0.089(17) 0.075(16) 0.10(2) -0.015(13) 0.073(18) -0.008(12)
C76 0.064(14) 0.046(12) 0.074(19) 0.003(9) 0.029(15) 0.018(10)
C77 0.082(13) 0.021(10) 0.10(2) 0.012(8) 0.066(16) 0.004(8)
C78 0.073(16) 0.029(12) 0.09(2) 0.016(9) 0.021(15) 0.016(10)
C79 0.100(16) 0.052(15) 0.09(2) 0.000(11) 0.012(18) 0.023(12)
C80 0.096(18) 0.09(2) 0.15(3) -0.01(2) 0.01(3) 0.03(2)
C81 0.13(2) 0.064(17) 0.08(2) -0.016(13) 0.04(2) -0.006(15)
C82 0.17(3) 0.13(3) 0.11(4) -0.05(2) 0.04(3) -0.05(2)
C83 0.058(14) 0.027(7) 0.065(9) 0.006(7) 0.032(7) 0.015(8)
C84 0.071(15) 0.036(12) 0.09(2) -0.002(10) 0.042(17) 0.022(10)

loop_
_atom_type_symbol
_atom_type_description
_atom_type_scat_dispersion_real
_atom_type_scat_dispersion_imag
_atom_type_scat_source
C C 0.0033 0.0016 'International Tables Vol C Tables 4.2.6.8 and 6.1.1.4'
Dy Dy -0.1892 4.4098 'International Tables Vol C Tables 4.2.6.8 and 6.1.1.4'
N N 0.0061 0.0033 'International Tables Vol C Tables 4.2.6.8 and 6.1.1.4'
O O 0.0106 0.0060 'International Tables Vol C Tables 4.2.6.8 and 6.1.1.4'
H H 0.0000 0.0000 'International Tables Vol C Tables 4.2.6.8 and 6.1.1.4'

loop_
_geom_angle_atom_site_label_1
_geom_angle_atom_site_label_2
_geom_angle_atom_site_label_3
_geom_angle
O3 Dy1 O7 143.2(5)
O3 Dy1 O8 91.6(5)
O7 Dy1 O8 71.6(5)
O3 Dy1 O4 71.8(5)
O7 Dy1 O4 97.5(5)
O8 Dy1 O4 136.3(5)
O3 Dy1 N2 72.6(5)
O7 Dy1 N2 142.9(5)
O8 Dy1 N2 130.2(6)
O4 Dy1 N2 84.0(5)
O3 Dy1 N1 135.0(5)
O7 Dy1 N1 75.0(5)
O8 Dy1 N1 130.9(5)
O4 Dy1 N1 82.5(5)
N2 Dy1 N1 68.5(6)
O3 Dy1 O5 71.0(5)
O7 Dy1 O5 72.1(5)
O8 Dy1 O5 64.4(5)
O4 Dy1 O5 71.9(4)
N2 Dy1 O5 141.0(5)
N1 Dy1 O5 134.7(5)
O3 Dy1 O19 100.6(5)
O7 Dy1 O19 99.7(5)
O8 Dy1 O19 61.9(4)
O4 Dy1 O19 158.8(4)
N2 Dy1 O19 74.8(5)
N1 Dy1 O19 90.2(5)
O5 Dy1 O19 125.3(4)
O3 Dy1 Dy4 104.2(3)
O7 Dy1 Dy4 42.5(3)
O8 Dy1 Dy4 40.8(4)
O4 Dy1 Dy4 103.2(3)
N2 Dy1 Dy4 170.9(4)
N1 Dy1 Dy4 117.5(4)
O5 Dy1 Dy4 40.2(3)
O19 Dy1 Dy4 97.8(3)
O3 Dy1 Dy2 37.3(3)
O7 Dy1 Dy2 132.1(4)
O8 Dy1 Dy2 125.2(4)
O4 Dy1 Dy2 37.1(3)
N2 Dy1 Dy2 65.4(4)
N1 Dy1 Dy2 103.9(4)
O5 Dy1 Dy2 77.3(3)
O19 Dy1 Dy2 128.1(3)
Dy4 Dy1 Dy2 117.42(4)
O3 Dy1 Dy3 79.1(4)
O7 Dy1 Dy3 71.9(4)
O8 Dy1 Dy3 99.0(4)
O4 Dy1 Dy3 39.2(3)
N2 Dy1 Dy3 122.4(4)
N1 Dy1 Dy3 103.6(4)
O5 Dy1 Dy3 36.3(3)
O19 Dy1 Dy3 160.9(2)
Dy4 Dy1 Dy3 64.27(3)
Dy2 Dy1 Dy3 61.77(4)
O2 Dy2 O4 109.3(6)
O2 Dy2 O3 145.2(5)
O4 Dy2 O3 69.6(5)
O2 Dy2 O14 80.0(6)
O4 Dy2 O14 75.8(5)
O3 Dy2 O14 130.0(5)
O2 Dy2 O6 73.1(5)
O4 Dy2 O6 74.3(5)
O3 Dy2 O6 73.3(5)
O14 Dy2 O6 129.6(5)
O2 Dy2 O12 84.0(6)
O4 Dy2 O12 131.4(4)
O3 Dy2 O12 73.8(5)
O14 Dy2 O12 152.2(5)
O6 Dy2 O12 65.2(5)
O2 Dy2 N8 136.8(6)
O4 Dy2 N8 103.2(6)
O3 Dy2 N8 72.9(5)
O14 Dy2 N8 81.5(6)
O6 Dy2 N8 144.6(5)
O12 Dy2 N8 95.2(6)
O2 Dy2 N7 72.5(7)
O4 Dy2 N7 152.3(5)
O3 Dy2 N7 125.2(6)
O14 Dy2 N7 77.5(5)
O6 Dy2 N7 130.0(6)
O12 Dy2 N7 76.0(5)
N8 Dy2 N7 65.6(7)
O2 Dy2 Dy1 142.4(4)
O4 Dy2 Dy1 36.4(4)
O3 Dy2 Dy1 35.6(3)
O14 Dy2 Dy1 98.3(4)
O6 Dy2 Dy1 80.1(4)
O12 Dy2 Dy1 108.3(4)
N8 Dy2 Dy1 78.7(4)
N7 Dy2 Dy1 144.3(5)
O2 Dy2 Dy3 83.4(4)
O4 Dy2 Dy3 37.7(3)
O3 Dy2 Dy3 76.3(4)
O14 Dy2 Dy3 97.3(4)
O6 Dy2 Dy3 38.8(4)
O12 Dy2 Dy3 103.3(4)
N8 Dy2 Dy3 137.6(4)
N7 Dy2 Dy3 155.8(5)
Dy1 Dy2 Dy3 59.48(3)
O10 Dy3 O5 121.1(6)
O10 Dy3 O13 78.6(6)
O5 Dy3 O13 140.1(5)
O10 Dy3 O9 91.2(5)
O5 Dy3 O9 66.5(5)
O13 Dy3 O9 152.8(6)
O10 Dy3 O4 71.0(5)
O5 Dy3 O4 73.6(4)
O13 Dy3 O4 82.7(5)
O9 Dy3 O4 118.0(5)
O10 Dy3 O6 134.2(5)
O5 Dy3 O6 70.8(5)
O13 Dy3 O6 71.4(5)
O9 Dy3 O6 129.8(5)
O4 Dy3 O6 71.5(5)
O10 Dy3 N4 138.9(7)
O5 Dy3 N4 96.0(6)
O13 Dy3 N4 83.7(6)
O9 Dy3 N4 88.0(6)
O4 Dy3 N4 142.8(7)
O6 Dy3 N4 71.3(7)
O10 Dy3 N3 72.4(7)
O5 Dy3 N3 139.8(6)
O13 Dy3 N3 76.7(7)
O9 Dy3 N3 76.2(7)
O4 Dy3 N3 140.8(6)
O6 Dy3 N3 129.8(7)
N4 Dy3 N3 67.5(8)
O10 Dy3 Dy1 86.4(4)
O5 Dy3 Dy1 40.6(3)
O13 Dy3 Dy1 118.6(4)
O9 Dy3 Dy1 85.4(4)
O4 Dy3 Dy1 36.6(3)
O6 Dy3 Dy1 78.9(4)
N4 Dy3 Dy1 134.4(6)
N3 Dy3 Dy1 151.3(6)
O10 Dy3 Dy2 98.2(4)
O5 Dy3 Dy2 77.2(3)
O13 Dy3 Dy2 65.1(4)
O9 Dy3 Dy2 142.0(4)
O4 Dy3 Dy2 35.8(3)
O6 Dy3 Dy2 37.7(3)
N4 Dy3 Dy2 107.4(6)
N3 Dy3 Dy2 141.7(5)
Dy1 Dy3 Dy2 58.75(3)
O10 Dy3 Dy4 105.1(4)
O5 Dy3 Dy4 32.0(3)
O13 Dy3 Dy4 172.0(4)
O9 Dy3 Dy4 35.2(4)
O4 Dy3 Dy4 91.7(3)
O6 Dy3 Dy4 101.4(3)
N4 Dy3 Dy4 97.5(5)
N3 Dy3 Dy4 111.1(5)
Dy1 Dy3 Dy4 55.32(3)
Dy2 Dy3 Dy4 107.14(4)
O16 Dy4 O5 152.1(5)
O16 Dy4 O8 119.0(5)
O5 Dy4 O8 67.1(5)
O16 Dy4 O9 112.0(5)
O5 Dy4 O9 66.8(5)
O8 Dy4 O9 128.9(5)
O16 Dy4 O7 134.2(5)
O5 Dy4 O7 73.7(5)
O8 Dy4 O7 68.4(5)
O9 Dy4 O7 78.5(5)
O16 Dy4 O15 76.2(5)
O5 Dy4 O15 126.2(5)
O8 Dy4 O15 120.8(5)
O9 Dy4 O15 73.0(5)
O7 Dy4 O15 64.3(5)
O16 Dy4 N6 71.9(6)
O5 Dy4 N6 82.9(5)
O8 Dy4 N6 126.5(6)
O9 Dy4 N6 67.1(5)
O7 Dy4 N6 144.0(5)
O15 Dy4 N6 112.7(6)
O16 Dy4 O17 64.7(5)
O5 Dy4 O17 134.8(5)
O8 Dy4 O17 69.4(5)
O9 Dy4 O17 141.3(5)
O7 Dy4 O17 79.6(4)
O15 Dy4 O17 68.8(5)
N6 Dy4 O17 134.9(5)
O16 Dy4 N5 76.1(5)
O5 Dy4 N5 82.6(5)
O8 Dy4 N5 67.6(5)
O9 Dy4 N5 125.5(6)
O7 Dy4 N5 135.4(5)
O15 Dy4 N5 151.2(5)
N6 Dy4 N5 65.3(6)
O17 Dy4 N5 92.1(6)
O16 Dy4 Dy1 155.7(4)
O5 Dy4 Dy1 44.8(3)
O8 Dy4 Dy1 39.7(3)
O9 Dy4 Dy1 90.7(3)
O7 Dy4 Dy1 39.7(3)
O15 Dy4 Dy1 104.0(3)
N6 Dy4 Dy1 127.5(4)
O17 Dy4 Dy1 92.5(3)
N5 Dy4 Dy1 98.0(4)
O16 Dy4 Dy3 143.8(4)
O5 Dy4 Dy3 31.7(4)
O8 Dy4 Dy3 94.5(3)
O9 Dy4 Dy3 35.7(4)
O7 Dy4 Dy3 68.2(3)
O15 Dy4 Dy3 99.0(3)
N6 Dy4 Dy3 77.4(4)
O17 Dy4 Dy3 147.6(3)
N5 Dy4 Dy3 108.0(4)
Dy1 Dy4 Dy3 60.41(3)
C1 O1 C2 119(3)
C7 O2 Dy2 141.9(17)
C83 O3 Dy1 110.8(13)
C83 O3 Dy2 125.3(12)
Dy1 O3 Dy2 107.1(6)
Dy1 O4 Dy2 106.4(6)
Dy1 O4 Dy3 104.2(5)
Dy2 O4 Dy3 106.5(5)
Dy3 O5 Dy4 116.3(6)
Dy3 O5 Dy1 103.1(5)
Dy4 O5 Dy1 95.1(5)
C50 O6 Dy2 120.2(15)
C50 O6 Dy3 135.8(14)
Dy2 O6 Dy3 103.4(5)
C30 O7 Dy1 139.4(13)
C30 O7 Dy4 122.4(12)
Dy1 O7 Dy4 97.8(5)
C70 O8 Dy1 124.5(12)
C70 O8 Dy4 135.9(11)
Dy1 O8 Dy4 99.6(6)
C58 O9 Dy4 122.4(13)
C58 O9 Dy3 126.8(14)
Dy4 O9 Dy3 109.1(6)
C38 O10 Dy3 138.6(17)
C33 O11 C32 118(3)
C49 O12 C51 117.5(18)
C49 O12 Dy2 119.5(14)
C51 O12 Dy2 122.6(13)
C29 O15 C31 115.0(18)
C29 O15 Dy4 118.7(13)
C31 O15 Dy4 126.2(12)
C77 O16 Dy4 125.6(13)
C73 O17 C72 115.2(17)
C73 O17 Dy4 111.9(13)
C72 O17 Dy4 125.9(12)
C53 O18 C52 119(2)
C69 O19 C71 114.0(16)
C69 O19 Dy1 114.1(11)
C71 O19 Dy1 128.9(10)
C18 O33 C19 116.3(19)
C24 N1 C22 117.0(18)
C24 N1 Dy1 129.9(14)
C22 N1 Dy1 113.1(14)
C20 N2 C13 114.6(16)
C20 N2 Dy1 118.1(15)
C13 N2 Dy1 126.3(11)
C39 N3 C40 121(3)
C39 N3 Dy3 127(2)
C40 N3 Dy3 112.1(19)
C44 N4 C42 117(3)
C44 N4 Dy3 127(2)
C42 N4 Dy3 115(2)
C64 N5 C62 116.3(18)
C64 N5 Dy4 127.3(14)
C62 N5 Dy4 115.7(15)
C59 N6 C60 122(2)
C59 N6 Dy4 122.1(17)
C60 N6 Dy4 111.8(16)
C8 N7 C9 119(2)
C8 N7 Dy2 124.2(18)
C9 N7 Dy2 115.9(15)
C11 N8 C13 119(2)
C11 N8 Dy2 118.3(16)
C13 N8 Dy2 121.5(13)
C78 N18 C79 118(3)
O1 C2 C7 117(3)
O1 C2 C3 123(3)
C7 C2 C3 119(3)
C4 C3 C2 122(3)
C5 C4 C3 118(3)
C4 C5 C6 126(3)
C8 C6 C7 125(2)
C8 C6 C5 121(3)
C7 C6 C5 114(3)
O2 C7 C2 118(2)
O2 C7 C6 121(2)
C2 C7 C6 121(2)
N7 C8 C6 130(3)
C11 C9 C10 127(3)
C11 C9 N7 113(2)
C10 C9 N7 121(2)
N10 C10 C9 175(3)
N8 C11 C9 127(3)
N8 C11 C12 120(2)
C9 C11 C12 113(2)
N9 C12 C11 173(3)
N8 C13 C14 109.3(17)
N8 C13 N2 106.3(19)
C14 C13 N2 108.1(16)
C15 C14 C83 120(2)
C15 C14 C13 121(2)
C83 C14 C13 118(2)
C14 C15 C16 118(2)
C17 C16 C15 120(2)
C16 C17 C18 121(2)
C83 C18 O33 116(2)
C83 C18 C17 121(2)
O33 C18 C17 123.1(19)
N2 C20 C22 122.9(19)
N2 C20 C21 124(2)
C22 C20 C21 113.4(18)
N19 C21 C20 179(3)
C23 C22 C20 123(2)
C23 C22 N1 121(2)
C20 C22 N1 116.0(18)
N20 C23 C22 177(3)
N1 C24 C25 127(2)
C30 C25 C26 118(2)
C30 C25 C24 126(2)
C26 C25 C24 116(2)
C27 C26 C25 122(2)
C26 C27 C28 121(2)
C29 C28 C27 118(2)
O15 C29 C28 123(2)
O15 C29 C30 115(2)
C28 C29 C30 122(2)
O7 C30 C29 119.7(19)
O7 C30 C25 122(2)
C29 C30 C25 118(2)
C34 C33 O11 119(3)
C34 C33 C38 121(3)
O11 C33 C38 120(2)
C33 C34 C35 118(3)
C36 C35 C34 122(3)
C37 C36 C35 116(4)
C36 C37 C39 117(3)
C36 C37 C38 127(3)
C39 C37 C38 116(3)
O10 C38 C37 133(3)
O10 C38 C33 113(3)
C37 C38 C33 114(3)
C37 C39 N3 133(3)
N3 C40 C42 123(3)
N3 C40 C41 119(3)
C42 C40 C41 119(3)
N11 C41 C40 173(5)
N4 C42 C40 120(3)
N4 C42 C43 124(3)
C40 C42 C43 116(3)
N12 C43 C42 174(3)
N4 C44 C45 131(3)
C44 C45 C46 116(3)
C44 C45 C50 124(2)
C46 C45 C50 118(3)
C47 C46 C45 121(3)
C46 C47 C48 122(3)
C49 C48 C47 118(3)
C48 C49 O12 122(2)
C48 C49 C50 124(2)
O12 C49 C50 114(2)
O6 C50 C49 121(2)
O6 C50 C45 122(2)
C49 C50 C45 117(2)
C54 C53 C58 123(3)
C54 C53 O18 124(3)
C58 C53 O18 113(2)
C53 C54 C55 119(3)
C56 C55 C54 118(3)
C55 C56 C57 122(2)
C56 C57 C58 117(2)
C56 C57 C59 119(2)
C58 C57 C59 123(2)
O9 C58 C53 125(2)
O9 C58 C57 117(2)
C53 C58 C57 118(2)
N6 C59 C57 129(2)
C62 C60 N6 130(2)
C62 C60 C61 116(2)
N6 C60 C61 114(2)
N14 C61 C60 178(3)
C60 C62 C63 120(2)
C60 C62 N5 117(2)
C63 C62 N5 122(2)
N13 C63 C62 176(3)
N5 C64 C65 125.9(19)
C70 C65 C64 124(2)
C70 C65 C66 117(2)
C64 C65 C66 119.0(19)
C65 C66 C67 123.3(19)
C68 C67 C66 116(2)
C69 C68 C67 125(2)
C68 C69 O19 128.9(18)
C68 C69 C70 118.2(19)
O19 C69 C70 112.7(19)
O8 C70 C65 123.5(19)
O8 C70 C69 115.4(17)
C65 C70 C69 121(2)
C74 C73 O17 125(2)
C74 C73 C77 123(2)
O17 C73 C77 112(2)
C75 C74 C73 118(2)
C84 C75 C74 122(3)
C84 C76 C77 121(2)
C84 C76 C78 122(2)
C77 C76 C78 117(2)
O16 C77 C73 120(2)
O16 C77 C76 125(2)
C73 C77 C76 115(2)
N18 C78 C76 122(3)
C81 C79 C80 125(3)
C81 C79 N18 116(3)
C80 C79 N18 119(3)
N15 C80 C79 173(5)
N17 C81 C79 126(3)
N17 C81 C82 121(3)
C79 C81 C82 113(4)
N16 C82 C81 174(5)
O3 C83 C18 121(2)
O3 C83 C14 119.6(18)
C18 C83 C14 119(2)
C75 C84 C76 121(2)

loop_
_geom_bond_atom_site_label_1
_geom_bond_atom_site_label_2
_geom_bond_distance
Dy1 O3 2.274(14)
Dy1 O7 2.292(14)
Dy1 O8 2.302(12)
Dy1 O4 2.311(14)
Dy1 N2 2.369(16)
Dy1 N1 2.489(17)
Dy1 O5 2.514(13)
Dy1 O19 2.597(15)
Dy2 O2 2.181(17)
Dy2 O4 2.348(14)
Dy2 O3 2.364(14)
Dy2 O14 2.407(13)
Dy2 O6 2.420(14)
Dy2 O12 2.437(15)
Dy2 N8 2.44(2)
Dy2 N7 2.589(18)
Dy3 O10 2.239(15)
Dy3 O5 2.284(14)
Dy3 O13 2.359(15)
Dy3 O9 2.407(15)
Dy3 O4 2.451(14)
Dy3 O6 2.478(16)
Dy3 N4 2.53(2)
Dy3 N3 2.53(2)
Dy4 O16 2.199(13)
Dy4 O5 2.301(13)
Dy4 O8 2.354(14)
Dy4 O9 2.374(16)
Dy4 O7 2.425(12)
Dy4 O15 2.547(15)
Dy4 N6 2.626(19)
Dy4 O17 2.626(16)
Dy4 N5 2.630(18)
O1 C1 1.33(3)
O1 C2 1.37(3)
O2 C7 1.33(3)
O3 C83 1.36(2)
O6 C50 1.29(2)
O7 C30 1.34(3)
O8 C70 1.33(2)
O9 C58 1.35(3)
O10 C38 1.27(3)
O11 C33 1.42(3)
O11 C32 1.44(4)
O12 C49 1.38(3)
O12 C51 1.44(3)
O15 C29 1.39(2)
O15 C31 1.44(3)
O16 C77 1.33(3)
O17 C73 1.40(3)
O17 C72 1.43(2)
O18 C53 1.38(3)
O18 C52 1.46(3)
O19 C69 1.39(2)
O19 C71 1.46(2)
O33 C18 1.39(3)
O33 C19 1.42(2)
N1 C24 1.29(3)
N1 C22 1.44(3)
N2 C20 1.31(2)
N2 C13 1.50(3)
N3 C39 1.35(3)
N3 C40 1.38(3)
N4 C44 1.30(3)
N4 C42 1.32(3)
N5 C64 1.35(3)
N5 C62 1.41(3)
N6 C59 1.22(3)
N6 C60 1.36(3)
N7 C8 1.34(3)
N7 C9 1.45(3)
N8 C11 1.33(3)
N8 C13 1.46(3)
N9 C12 1.15(3)
N10 C10 1.15(3)
N11 C41 1.11(4)
N12 C43 1.12(3)
N13 C63 1.14(3)
N14 C61 1.16(3)
N15 C80 1.14(5)
N16 C82 1.07(4)
N17 C81 1.33(4)
N18 C78 1.31(3)
N18 C79 1.45(4)
N19 C21 1.11(2)
N20 C23 1.15(2)
C2 C7 1.40(4)
C2 C3 1.42(4)
C3 C4 1.38(4)
C4 C5 1.29(4)
C5 C6 1.47(4)
C6 C8 1.38(3)
C6 C7 1.41(3)
C9 C11 1.35(3)
C9 C10 1.36(3)
C11 C12 1.51(4)
C13 C14 1.49(3)
C14 C15 1.39(3)
C14 C83 1.44(3)
C15 C16 1.45(3)
C16 C17 1.34(3)
C17 C18 1.39(3)
C18 C83 1.37(3)
C20 C22 1.39(3)
C20 C21 1.48(3)
C22 C23 1.37(3)
C24 C25 1.48(3)
C25 C30 1.41(3)
C25 C26 1.42(3)
C26 C27 1.31(3)
C27 C28 1.40(3)
C28 C29 1.39(3)
C29 C30 1.41(3)
C33 C34 1.35(4)
C33 C38 1.46(4)
C34 C35 1.42(4)
C35 C36 1.39(4)
C36 C37 1.33(4)
C37 C39 1.34(4)
C37 C38 1.40(4)
C40 C42 1.40(4)
C40 C41 1.46(5)
C42 C43 1.46(4)
C44 C45 1.38(4)
C45 C46 1.44(4)
C45 C50 1.45(3)
C46 C47 1.31(4)
C47 C48 1.43(4)
C48 C49 1.34(3)
C49 C50 1.39(3)
C53 C54 1.35(4)
C53 C58 1.36(3)
C54 C55 1.41(4)
C55 C56 1.36(3)
C56 C57 1.39(3)
C57 C58 1.45(3)
C57 C59 1.47(3)
C60 C62 1.31(3)
C60 C61 1.52(4)
C62 C63 1.41(3)
C64 C65 1.40(3)
C65 C70 1.40(3)
C65 C66 1.41(3)
C66 C67 1.41(3)
C67 C68 1.38(3)
C68 C69 1.36(3)
C69 C70 1.42(3)
C73 C74 1.39(3)
C73 C77 1.41(3)
C74 C75 1.37(3)
C75 C84 1.36(3)
C76 C84 1.37(3)
C76 C77 1.42(3)
C76 C78 1.42(3)
C79 C81 1.38(4)
C79 C80 1.42(5)
C81 C82 1.46(5)
